data_4318731
loop_
_publ_author_name
'Christophe Lescop'
'Dominique Luneau'
'Paul Rey'
'Guillaume Bussi\`ere'
'Christian Reber'

_publ_contact_author
;
       Dominique LUNEAU
       Laboratoire de Chimie Inorganique et Biologique (UMR 5046)
       DRFMC
       CEA-Grenoble
       38054 Grenoble, France
;
_publ_contact_author_email luneau@drfmc.ceng.cea.fr
_publ_contact_author_fax '33 438 785 090'
_publ_contact_author_phone '33 438 784 462'
_publ_section_title
;
 Synthesis, Structures, and Magnetic and Optical Properties of a Series of
 Europium(III) and Gadolinium(III) Complexes with Chelating Nitronyl and
 Imino Nitroxide Free Radicals
;
_journal_name_full 'Inorganic Chemistry'
_journal_page_first 5566
_journal_page_last 5574
_journal_paper_doi 10.1021/ic0257928
_journal_volume 41
_journal_year 2002
_chemical_formula_sum 'C27 H19 Eu F18 N3 O7'
_chemical_formula_weight 991.41
_chemical_name_systematic
;
  ?
;
_space_group_IT_number 14
_symmetry_cell_setting monoclinic
_symmetry_space_group_name_Hall '-P 2yn'
_symmetry_space_group_name_H-M 'P 1 21/n 1'
_atom_sites_solution_hydrogens geom
_atom_sites_solution_primary direct
_atom_sites_solution_secondary difmap
_audit_creation_method SHELXL-97
_cell_angle_alpha 90.00
_cell_angle_beta 98.736(3)
_cell_angle_gamma 90.00
_cell_formula_units_Z 4
_cell_length_a 9.6171(14)
_cell_length_b 31.574(5)
_cell_length_c 12.2073(17)
_cell_measurement_temperature 298(2)
_cell_volume 3663.7(9)
_computing_cell_refinement 'Bruker SMART'
_computing_data_collection 'Bruker SMART'
_computing_data_reduction 'Bruker SHELXTL'
_computing_molecular_graphics 'Bruker SHELXTL'
_computing_publication_material 'Bruker SHELXTL'
_computing_structure_refinement 'SHELXL-97 (Sheldrick, 1997)'
_computing_structure_solution 'SHELXS-97 (Sheldrick, 1990)'
_diffrn_ambient_temperature 298(2)
_diffrn_measured_fraction_theta_full 0.913
_diffrn_measured_fraction_theta_max 0.913
_diffrn_measurement_device_type 'CCD area detector'
_diffrn_measurement_method 'phi and omega scans'
_diffrn_radiation_monochromator graphite
_diffrn_radiation_source 'fine-focus sealed tube'
_diffrn_radiation_type MoK\a
_diffrn_radiation_wavelength 0.71073
_diffrn_reflns_av_R_equivalents 0.0384
_diffrn_reflns_av_sigmaI/netI 0.0367
_diffrn_reflns_limit_h_max 12
_diffrn_reflns_limit_h_min -11
_diffrn_reflns_limit_k_max 35
_diffrn_reflns_limit_k_min -42
_diffrn_reflns_limit_l_max 15
_diffrn_reflns_limit_l_min -13
_diffrn_reflns_number 23419
_diffrn_reflns_theta_full 29.02
_diffrn_reflns_theta_max 29.02
_diffrn_reflns_theta_min 1.81
_exptl_absorpt_coefficient_mu 1.849
_exptl_absorpt_correction_type none
_exptl_crystal_density_diffrn 1.797
_exptl_crystal_density_method 'not measured'
_exptl_crystal_F_000 1932
_exptl_crystal_size_max 0.3
_exptl_crystal_size_mid 0.2
_exptl_crystal_size_min 0.2
_refine_diff_density_max 0.755
_refine_diff_density_min -0.773
_refine_diff_density_rms 0.088
_refine_ls_extinction_method none
_refine_ls_goodness_of_fit_ref 0.999
_refine_ls_hydrogen_treatment mixed
_refine_ls_matrix_type full
_refine_ls_number_parameters 505
_refine_ls_number_reflns 8906
_refine_ls_number_restraints 0
_refine_ls_restrained_S_all 0.999
_refine_ls_R_factor_all 0.0610
_refine_ls_R_factor_gt 0.0427
_refine_ls_shift/su_max 0.289
_refine_ls_shift/su_mean 0.017
_refine_ls_structure_factor_coef Fsqd
_refine_ls_weighting_details 'calc w=1/[\s^2^(Fo^2^)+(0.0757P)^2^+1.8219P] where P=(Fo^2^+2Fc^2^)/3'
_refine_ls_weighting_scheme calc
_refine_ls_wR_factor_gt 0.1174
_refine_ls_wR_factor_ref 0.1255
_reflns_number_gt 6754
_reflns_number_total 8906
_reflns_threshold_expression >2sigma(I)
_cod_data_source_file ic0257928_8.cif
_cod_data_source_block cl444_compound_4b
_cod_depositor_comments
;
The following automatic conversions were performed:

'_symmetry_cell_setting' value 'Monoclinic' changed to 'monoclinic'
according to the built-in table from CIF Core dictionary named
'cif_core.dic' version 2.4.1 from 2010-06-29.

Automatic conversion script
Id: cif_fix_values 1646 2011-03-28 12:23:43Z adriana 
;
_cod_database_code 4318731

loop_
_symmetry_equiv_pos_as_xyz
'x, y, z'
'-x+1/2, y+1/2, -z+1/2'
'-x, -y, -z'
'x-1/2, -y-1/2, z-1/2'

loop_
_atom_site_label
_atom_site_type_symbol
_atom_site_fract_x
_atom_site_fract_y
_atom_site_fract_z
_atom_site_U_iso_or_equiv
_atom_site_adp_type
_atom_site_occupancy
_atom_site_symmetry_multiplicity
_atom_site_calc_flag
_atom_site_refinement_flags
_atom_site_disorder_assembly
_atom_site_disorder_group
Eu Eu 0.338660(14) 0.361667(4) 0.225015(10) 0.04618(4) Uani 1 1 d . . .
O2 O -0.0444(3) 0.32405(9) -0.1654(2) 0.0996(9) Uani 1 1 d . . .
N3 N 0.2260(2) 0.29369(7) 0.13651(17) 0.0498(6) Uani 1 1 d . . .
N2 N 0.0105(3) 0.35018(9) -0.0918(2) 0.0734(8) Uani 1 1 d . . .
N1 N 0.1339(3) 0.37210(7) 0.0674(2) 0.0521(6) Uani 1 1 d . . .
C1 C 0.0909(3) 0.33934(9) 0.0090(2) 0.0513(7) Uani 1 1 d . . .
C3 C 0.0250(4) 0.39633(12) -0.1118(3) 0.0873(12) Uani 1 1 d . . .
C2 C 0.0646(4) 0.41101(10) 0.0105(3) 0.0716(10) Uani 1 1 d . . .
C7 C 0.1432(6) 0.40132(17) -0.1798(4) 0.1277(19) Uani 1 1 d . . .
H7A H 0.1121 0.3917 -0.2541 0.192 Uiso 1 1 calc R . .
H7B H 0.2226 0.3848 -0.1472 0.192 Uiso 1 1 calc R . .
H7C H 0.1698 0.4306 -0.1810 0.192 Uiso 1 1 calc R . .
C6 C -0.1141(5) 0.41445(15) -0.1719(4) 0.148(2) Uani 1 1 d . . .
H6A H -0.1308 0.4040 -0.2465 0.221 Uiso 1 1 calc R . .
H6B H -0.1087 0.4448 -0.1728 0.221 Uiso 1 1 calc R . .
H6C H -0.1897 0.4059 -0.1338 0.221 Uiso 1 1 calc R . .
C4 C -0.0614(4) 0.42003(13) 0.0676(4) 0.1026(15) Uani 1 1 d . . .
H4A H -0.0299 0.4289 0.1424 0.154 Uiso 1 1 calc R . .
H4B H -0.1173 0.3948 0.0679 0.154 Uiso 1 1 calc R . .
H4C H -0.1171 0.4421 0.0285 0.154 Uiso 1 1 calc R . .
C5 C 0.1681(5) 0.44758(11) 0.0242(4) 0.1040(15) Uani 1 1 d . . .
H5A H 0.1884 0.4553 0.1011 0.156 Uiso 1 1 calc R . .
H5B H 0.1279 0.4714 -0.0181 0.156 Uiso 1 1 calc R . .
H5C H 0.2534 0.4392 -0.0016 0.156 Uiso 1 1 calc R . .
C9 C 0.2668(4) 0.25555(9) 0.1759(2) 0.0641(9) Uani 1 1 d . . .
H9A H 0.3356 0.2541 0.2382 0.077 Uiso 1 1 calc R . .
C13 C 0.1269(3) 0.29566(9) 0.0454(2) 0.0484(7) Uani 1 1 d . . .
C12 C 0.0680(4) 0.25958(10) -0.0055(3) 0.0701(10) Uani 1 1 d . . .
H12A H -0.0003 0.2615 -0.0680 0.084 Uiso 1 1 calc R . .
C11 C 0.1118(4) 0.22013(10) 0.0378(3) 0.0740(10) Uani 1 1 d . . .
H11A H 0.0727 0.1955 0.0047 0.089 Uiso 1 1 calc R . .
C10 C 0.2119(4) 0.21804(10) 0.1289(3) 0.0706(10) Uani 1 1 d . . .
H10A H 0.2430 0.1920 0.1590 0.085 Uiso 1 1 calc R . .
O1H O 0.4557(2) 0.42482(7) 0.19734(17) 0.0683(6) Uani 1 1 d . . .
O2H O 0.4696(2) 0.38369(6) 0.40043(16) 0.0627(6) Uani 1 1 d . . .
O3H O 0.1852(2) 0.40799(7) 0.30233(19) 0.0689(6) Uani 1 1 d . . .
O4H O 0.2464(2) 0.32346(6) 0.36335(16) 0.0585(5) Uani 1 1 d . . .
O5H O 0.4203(2) 0.35301(8) 0.04849(18) 0.0678(6) Uani 1 1 d . . .
O6H O 0.5487(2) 0.32210(7) 0.25329(17) 0.0642(6) Uani 1 1 d . . .
C2H C 0.5278(4) 0.45095(10) 0.2560(3) 0.0675(9) Uani 1 1 d . . .
C1H C 0.5742(5) 0.48924(15) 0.1940(4) 0.1115(15) Uani 1 1 d . . .
C3H C 0.5739(4) 0.44893(11) 0.3692(3) 0.0829(11) Uani 1 1 d . . .
H3HA H 0.6282 0.4709 0.4036 0.099 Uiso 1 1 calc R . .
C4H C 0.5411(4) 0.41520(10) 0.4319(3) 0.0651(9) Uani 1 1 d . . .
C5H C 0.6018(7) 0.41543(14) 0.5547(3) 0.135(2) Uani 1 1 d . . .
C7H C 0.1363(4) 0.40698(11) 0.3912(3) 0.0728(10) Uani 1 1 d . . .
C6H C 0.0715(7) 0.44765(15) 0.4228(5) 0.1291(19) Uani 1 1 d . . .
C8H C 0.1298(4) 0.37344(13) 0.4611(3) 0.0794(11) Uani 1 1 d . . .
H8HA H 0.0879 0.3773 0.5242 0.095 Uiso 1 1 calc R . .
C9H C 0.1834(3) 0.33378(11) 0.4412(3) 0.0637(9) Uani 1 1 d . . .
C10H C 0.1666(5) 0.29888(16) 0.5221(4) 0.1060(15) Uani 1 1 d . . .
C12H C 0.5322(4) 0.34026(10) 0.0216(3) 0.0650(9) Uani 1 1 d . . .
C11H C 0.5329(6) 0.34334(17) -0.1045(3) 0.1078(15) Uani 1 1 d . . .
C13H C 0.6496(4) 0.32531(11) 0.0879(3) 0.0742(10) Uani 1 1 d . . .
H13A H 0.7309 0.3201 0.0574 0.089 Uiso 1 1 calc R . .
C14H C 0.6496(3) 0.31779(11) 0.1992(3) 0.0656(9) Uani 1 1 d . . .
C15H C 0.7844(5) 0.30230(17) 0.2684(4) 0.1054(16) Uani 1 1 d . . .
F1 F 0.6303(4) 0.47694(12) 0.1087(3) 0.1983(15) Uani 1 1 d . . .
F2 F 0.6524(4) 0.51545(11) 0.2518(3) 0.2327(16) Uani 1 1 d . . .
F3 F 0.4646(5) 0.51120(9) 0.1499(3) 0.1719(15) Uani 1 1 d . . .
F4 F 0.6912(7) 0.38794(14) 0.5786(3) 0.328(2) Uani 1 1 d . . .
F5 F 0.6490(5) 0.44906(9) 0.5958(2) 0.1903(17) Uani 1 1 d . . .
F6 F 0.5177(6) 0.3999(2) 0.6119(3) 0.303(3) Uani 1 1 d . . .
F7 F 0.0167(5) 0.44894(12) 0.5053(4) 0.2584(17) Uani 1 1 d . . .
F8 F -0.0065(5) 0.46459(13) 0.3524(4) 0.305(2) Uani 1 1 d . . .
F9 F 0.1617(5) 0.47612(11) 0.4433(6) 0.295(3) Uani 1 1 d . . .
F10 F 0.0910(6) 0.26791(13) 0.4701(4) 0.228(2) Uani 1 1 d . . .
F11 F 0.0881(5) 0.30627(13) 0.5934(3) 0.2190(15) Uani 1 1 d . . .
F12 F 0.2721(4) 0.28096(14) 0.5614(4) 0.2637(16) Uani 1 1 d . . .
F13 F 0.5230(4) 0.38258(11) -0.1373(2) 0.1553(12) Uani 1 1 d . . .
F14 F 0.6509(4) 0.32904(14) -0.1335(2) 0.1743(15) Uani 1 1 d . . .
F15 F 0.4298(5) 0.32282(13) -0.1589(2) 0.1791(16) Uani 1 1 d . . .
F16 F 0.8157(3) 0.32332(13) 0.3595(3) 0.1696(14) Uani 1 1 d . . .
F17 F 0.8910(3) 0.29947(15) 0.2173(3) 0.1762(17) Uani 1 1 d . . .
F18 F 0.7680(3) 0.26338(12) 0.3057(3) 0.1608(13) Uani 1 1 d . . .

loop_
_atom_site_aniso_label
_atom_site_aniso_U_11
_atom_site_aniso_U_22
_atom_site_aniso_U_33
_atom_site_aniso_U_23
_atom_site_aniso_U_13
_atom_site_aniso_U_12
Eu 0.04746(7) 0.05033(8) 0.03887(7) -0.00261(5) 0.00054(5) -0.00339(6)
O2 0.116(2) 0.0920(18) 0.0722(15) -0.0078(14) -0.0444(14) -0.0104(15)
N3 0.0581(13) 0.0467(11) 0.0423(11) -0.0008(9) 0.0002(10) -0.0013(10)
N2 0.0724(17) 0.0692(15) 0.0668(16) 0.0064(14) -0.0270(14) -0.0078(13)
N1 0.0491(12) 0.0485(11) 0.0554(13) 0.0052(10) -0.0025(11) -0.0010(10)
C1 0.0466(14) 0.0589(16) 0.0445(13) 0.0007(12) -0.0057(11) -0.0086(12)
C3 0.083(2) 0.080(2) 0.084(2) 0.0269(19) -0.0343(19) -0.0123(19)
C2 0.0721(19) 0.0515(16) 0.081(2) 0.0129(16) -0.0209(17) -0.0019(15)
C7 0.167(5) 0.128(4) 0.087(3) 0.035(3) 0.017(3) -0.037(3)
C6 0.159(4) 0.099(3) 0.145(4) 0.026(3) -0.104(3) 0.006(3)
C4 0.086(3) 0.081(2) 0.135(4) 0.008(3) -0.004(3) 0.031(2)
C5 0.106(3) 0.0597(19) 0.129(3) 0.032(2) -0.038(3) -0.0198(19)
C9 0.085(2) 0.0533(16) 0.0488(15) -0.0011(13) -0.0068(15) 0.0085(15)
C13 0.0493(14) 0.0499(14) 0.0453(13) -0.0033(11) 0.0051(11) -0.0023(11)
C12 0.076(2) 0.0659(18) 0.0602(17) -0.0130(15) -0.0140(16) -0.0063(16)
C11 0.093(2) 0.0502(16) 0.075(2) -0.0122(15) 0.0000(19) -0.0145(16)
C10 0.098(2) 0.0491(16) 0.0635(18) -0.0008(15) 0.0085(18) 0.0022(16)
O1H 0.0746(13) 0.0717(13) 0.0541(11) 0.0135(10) -0.0040(10) -0.0221(11)
O2H 0.0808(13) 0.0573(11) 0.0448(10) 0.0004(9) -0.0070(10) -0.0145(10)
O3H 0.0821(14) 0.0598(12) 0.0642(12) -0.0054(10) 0.0092(11) 0.0085(11)
O4H 0.0757(13) 0.0531(11) 0.0489(10) -0.0063(8) 0.0167(9) -0.0066(9)
O5H 0.0649(13) 0.0909(15) 0.0482(11) -0.0016(10) 0.0110(10) -0.0028(11)
O6H 0.0585(12) 0.0766(13) 0.0565(11) -0.0013(10) 0.0053(10) 0.0076(10)
C2H 0.0714(19) 0.0662(18) 0.0623(18) 0.0098(15) 0.0019(15) -0.0183(15)
C1H 0.134(3) 0.108(3) 0.086(3) 0.027(2) -0.002(3) -0.059(3)
C3H 0.102(2) 0.0627(18) 0.072(2) 0.0103(16) -0.0242(19) -0.0318(18)
C4H 0.078(2) 0.0591(17) 0.0511(15) -0.0035(14) -0.0124(15) -0.0060(15)
C5H 0.246(6) 0.080(2) 0.057(2) 0.0185(19) -0.045(3) -0.061(3)
C7H 0.073(2) 0.073(2) 0.073(2) -0.0200(17) 0.0114(17) 0.0061(17)
C6H 0.200(5) 0.077(3) 0.119(3) -0.022(2) 0.052(3) 0.044(3)
C8H 0.086(2) 0.094(2) 0.0633(19) -0.0133(18) 0.0278(17) 0.007(2)
C9H 0.0682(18) 0.0726(19) 0.0506(15) -0.0042(14) 0.0106(14) -0.0103(16)
C10H 0.127(3) 0.110(3) 0.089(3) 0.028(2) 0.042(2) -0.005(3)
C12H 0.0768(19) 0.0659(18) 0.0562(16) -0.0118(14) 0.0229(14) -0.0143(16)
C11H 0.150(4) 0.116(3) 0.068(2) -0.010(2) 0.051(2) -0.003(3)
C13H 0.0605(18) 0.081(2) 0.086(2) -0.0119(18) 0.0265(16) 0.0031(16)
C14H 0.0523(16) 0.0680(18) 0.076(2) -0.0125(16) 0.0089(15) 0.0027(14)
C15H 0.074(2) 0.143(4) 0.097(3) -0.008(3) 0.006(2) 0.034(3)
F1 0.235(3) 0.170(3) 0.220(3) 0.068(2) 0.129(2) -0.037(3)
F2 0.308(3) 0.188(2) 0.170(3) 0.075(2) -0.068(3) -0.186(2)
F3 0.225(4) 0.1091(18) 0.164(3) 0.0756(18) -0.026(3) -0.027(2)
F4 0.552(6) 0.146(3) 0.189(3) -0.012(2) -0.254(3) 0.076(4)
F5 0.354(5) 0.1018(18) 0.0822(16) -0.0075(14) -0.073(2) -0.082(2)
F6 0.421(6) 0.424(6) 0.0508(16) 0.009(3) -0.005(3) -0.278(5)
F7 0.421(4) 0.132(2) 0.278(3) -0.016(2) 0.231(3) 0.095(3)
F8 0.429(4) 0.261(3) 0.190(4) -0.084(3) -0.068(4) 0.280(3)
F9 0.227(4) 0.103(2) 0.576(8) -0.150(3) 0.128(5) -0.001(3)
F10 0.336(6) 0.147(3) 0.191(3) 0.078(2) 0.002(4) -0.091(3)
F11 0.334(4) 0.183(3) 0.185(2) 0.067(2) 0.184(2) 0.034(3)
F12 0.112(2) 0.368(4) 0.318(3) 0.283(3) 0.056(2) 0.056(3)
F13 0.216(3) 0.161(3) 0.1042(17) 0.0496(18) 0.0739(19) 0.021(2)
F14 0.191(3) 0.250(4) 0.1031(17) -0.004(2) 0.0876(17) 0.050(3)
F15 0.247(4) 0.223(3) 0.0681(15) -0.0499(19) 0.025(2) -0.078(3)
F16 0.0893(17) 0.245(4) 0.153(2) -0.071(3) -0.0490(17) 0.044(2)
F17 0.0679(14) 0.317(5) 0.148(3) 0.037(3) 0.0328(15) 0.065(2)
F18 0.134(2) 0.170(3) 0.174(3) 0.047(2) 0.008(2) 0.073(2)

loop_
_atom_type_symbol
_atom_type_description
_atom_type_scat_dispersion_real
_atom_type_scat_dispersion_imag
_atom_type_scat_source
C C 0.0033 0.0016 'International Tables Vol C Tables 4.2.6.8 and 6.1.1.4'
H H 0.0000 0.0000 'International Tables Vol C Tables 4.2.6.8 and 6.1.1.4'
N N 0.0061 0.0033 'International Tables Vol C Tables 4.2.6.8 and 6.1.1.4'
O O 0.0106 0.0060 'International Tables Vol C Tables 4.2.6.8 and 6.1.1.4'
F F 0.0171 0.0103 'International Tables Vol C Tables 4.2.6.8 and 6.1.1.4'
Eu Eu -0.1578 3.6682 'International Tables Vol C Tables 4.2.6.8 and 6.1.1.4'

loop_
_geom_angle_atom_site_label_1
_geom_angle_atom_site_label_2
_geom_angle_atom_site_label_3
_geom_angle
_geom_angle_site_symmetry_1
_geom_angle_site_symmetry_3
_geom_angle_publ_flag
O1H Eu O4H 141.44(7) . . ?
O1H Eu O6H 93.01(8) . . ?
O4H Eu O6H 91.80(7) . . ?
O1H Eu O3H 82.77(8) . . ?
O4H Eu O3H 72.89(8) . . ?
O6H Eu O3H 147.14(7) . . ?
O1H Eu O2H 71.65(7) . . ?
O4H Eu O2H 73.40(7) . . ?
O6H Eu O2H 72.71(7) . . ?
O3H Eu O2H 75.05(8) . . ?
O1H Eu O5H 74.88(8) . . ?
O4H Eu O5H 142.13(7) . . ?
O6H Eu O5H 71.53(8) . . ?
O3H Eu O5H 136.87(8) . . ?
O2H Eu O5H 128.77(8) . . ?
O1H Eu N1 96.55(7) . . ?
O4H Eu N1 105.93(8) . . ?
O6H Eu N1 136.38(8) . . ?
O3H Eu N1 76.43(8) . . ?
O2H Eu N1 150.24(8) . . ?
O5H Eu N1 70.21(8) . . ?
O1H Eu N3 146.44(7) . . ?
O4H Eu N3 72.11(7) . . ?
O6H Eu N3 85.18(7) . . ?
O3H Eu N3 115.75(8) . . ?
O2H Eu N3 138.03(7) . . ?
O5H Eu N3 72.78(8) . . ?
N1 Eu N3 64.12(7) . . ?
C9 N3 C13 118.1(2) . . ?
C9 N3 Eu 121.39(18) . . ?
C13 N3 Eu 120.49(17) . . ?
O2 N2 C1 125.4(3) . . ?
O2 N2 C3 123.9(3) . . ?
C1 N2 C3 109.4(3) . . ?
C1 N1 C2 108.4(2) . . ?
C1 N1 Eu 117.31(18) . . ?
C2 N1 Eu 133.18(18) . . ?
N1 C1 N2 112.3(3) . . ?
N1 C1 C13 123.0(2) . . ?
N2 C1 C13 124.7(2) . . ?
N2 C3 C7 106.8(4) . . ?
N2 C3 C6 110.3(3) . . ?
C7 C3 C6 111.8(4) . . ?
N2 C3 C2 98.6(3) . . ?
C7 C3 C2 113.6(3) . . ?
C6 C3 C2 114.6(4) . . ?
N1 C2 C5 109.3(3) . . ?
N1 C2 C4 105.6(3) . . ?
C5 C2 C4 111.3(3) . . ?
N1 C2 C3 103.0(3) . . ?
C5 C2 C3 113.2(3) . . ?
C4 C2 C3 113.7(3) . . ?
N3 C9 C10 123.4(3) . . ?
N3 C13 C12 121.5(3) . . ?
N3 C13 C1 113.2(2) . . ?
C12 C13 C1 125.2(3) . . ?
C13 C12 C11 119.3(3) . . ?
C10 C11 C12 119.4(3) . . ?
C11 C10 C9 118.4(3) . . ?
C2H O1H Eu 136.6(2) . . ?
C4H O2H Eu 134.21(19) . . ?
C7H O3H Eu 132.1(2) . . ?
C9H O4H Eu 133.9(2) . . ?
C12H O5H Eu 133.3(2) . . ?
C14H O6H Eu 133.7(2) . . ?
O1H C2H C3H 127.9(3) . . ?
O1H C2H C1H 114.9(3) . . ?
C3H C2H C1H 117.2(3) . . ?
F2 C1H F3 104.9(4) . . ?
F2 C1H F1 111.0(5) . . ?
F3 C1H F1 103.6(4) . . ?
F2 C1H C2H 115.9(4) . . ?
F3 C1H C2H 110.2(4) . . ?
F1 C1H C2H 110.4(4) . . ?
C4H C3H C2H 121.6(3) . . ?
O2H C4H C3H 127.8(3) . . ?
O2H C4H C5H 114.9(3) . . ?
C3H C4H C5H 117.2(3) . . ?
F5 C5H F6 110.0(5) . . ?
F5 C5H F4 108.2(5) . . ?
F6 C5H F4 94.5(5) . . ?
F5 C5H C4H 117.9(3) . . ?
F6 C5H C4H 111.4(4) . . ?
F4 C5H C4H 112.4(4) . . ?
O3H C7H C8H 128.4(3) . . ?
O3H C7H C6H 115.3(4) . . ?
C8H C7H C6H 116.2(4) . . ?
F8 C6H F7 106.4(6) . . ?
F8 C6H F9 99.5(5) . . ?
F7 C6H F9 100.7(5) . . ?
F8 C6H C7H 116.4(5) . . ?
F7 C6H C7H 119.6(5) . . ?
F9 C6H C7H 111.4(5) . . ?
C7H C8H C9H 122.4(3) . . ?
O4H C9H C8H 127.3(3) . . ?
O4H C9H C10H 115.0(3) . . ?
C8H C9H C10H 117.8(3) . . ?
F12 C10H F11 111.8(4) . . ?
F12 C10H F10 102.3(5) . . ?
F11 C10H F10 97.2(4) . . ?
F12 C10H C9H 116.1(4) . . ?
F11 C10H C9H 117.0(4) . . ?
F10 C10H C9H 109.4(4) . . ?
O5H C12H C13H 128.8(3) . . ?
O5H C12H C11H 112.3(3) . . ?
C13H C12H C11H 118.9(3) . . ?
F15 C11H F13 107.8(4) . . ?
F15 C11H F14 108.5(4) . . ?
F13 C11H F14 105.6(4) . . ?
F15 C11H C12H 111.4(4) . . ?
F13 C11H C12H 110.9(4) . . ?
F14 C11H C12H 112.4(4) . . ?
C12H C13H C14H 121.2(3) . . ?
O6H C14H C13H 127.8(3) . . ?
O6H C14H C15H 113.8(3) . . ?
C13H C14H C15H 118.4(3) . . ?
F17 C15H F16 110.8(4) . . ?
F17 C15H F18 104.3(4) . . ?
F16 C15H F18 101.8(4) . . ?
F17 C15H C14H 115.5(4) . . ?
F16 C15H C14H 112.5(4) . . ?
F18 C15H C14H 110.7(4) . . ?

loop_
_geom_bond_atom_site_label_1
_geom_bond_atom_site_label_2
_geom_bond_distance
_geom_bond_site_symmetry_2
_geom_bond_publ_flag
Eu O1H 2.339(2) . ?
Eu O4H 2.356(2) . ?
Eu O6H 2.355(2) . ?
Eu O3H 2.373(2) . ?
Eu O2H 2.4156(19) . ?
Eu O5H 2.419(2) . ?
Eu N1 2.557(2) . ?
Eu N3 2.568(2) . ?
O2 N2 1.273(4) . ?
N3 C9 1.334(4) . ?
N3 C13 1.352(3) . ?
N2 C1 1.393(4) . ?
N2 C3 1.488(5) . ?
N1 C1 1.288(4) . ?
N1 C2 1.515(4) . ?
C1 C13 1.474(4) . ?
C3 C7 1.514(6) . ?
C3 C6 1.534(6) . ?
C3 C2 1.555(5) . ?
C2 C5 1.517(5) . ?
C2 C4 1.514(6) . ?
C9 C10 1.385(4) . ?
C13 C12 1.377(4) . ?
C12 C11 1.393(5) . ?
C11 C10 1.358(5) . ?
O1H C2H 1.235(4) . ?
O2H C4H 1.237(4) . ?
O3H C7H 1.247(4) . ?
O4H C9H 1.246(4) . ?
O5H C12H 1.238(4) . ?
O6H C14H 1.261(4) . ?
C2H C3H 1.387(5) . ?
C2H C1H 1.529(5) . ?
C1H F2 1.259(5) . ?
C1H F3 1.308(6) . ?
C1H F1 1.303(6) . ?
C3H C4H 1.376(5) . ?
C4H C5H 1.524(5) . ?
C5H F5 1.231(5) . ?
C5H F6 1.247(7) . ?
C5H F4 1.225(7) . ?
C7H C8H 1.367(5) . ?
C7H C6H 1.503(6) . ?
C6H F8 1.179(7) . ?
C6H F7 1.206(7) . ?
C6H F9 1.248(7) . ?
C8H C9H 1.390(5) . ?
C9H C10H 1.505(5) . ?
C10H F12 1.197(6) . ?
C10H F11 1.258(6) . ?
C10H F10 1.322(6) . ?
C12H C13H 1.370(5) . ?
C12H C11H 1.543(5) . ?
C11H F15 1.282(6) . ?
C11H F13 1.301(6) . ?
C11H F14 1.318(6) . ?
C13H C14H 1.379(5) . ?
C14H C15H 1.517(5) . ?
C15H F17 1.282(5) . ?
C15H F16 1.291(6) . ?
C15H F18 1.329(6) . ?
